data_4063648
loop_
_publ_author_name
'Novarino, Elena'
'Guerrero Rios, Itzel'
'van der Veer, Siebe'
'Meetsma, Auke'
'Hessen, Bart'
'Bouwkamp, Marco W.'

_publ_section_related_literature
;
;
_publ_section_title
;
 Catalyst Deactivation Reactions: The Role of Tertiary Amines Revisited
;
_journal_issue 1
_journal_name_full Organometallics
_journal_page_first 92
_journal_paper_doi 10.1021/om1007693
_journal_volume 30
_journal_year 2011
_chemical_compound_source 'see text'
_chemical_formula_moiety 'C25 H43 N Zr'
_chemical_formula_sum 'C25 H43 N Zr'
_chemical_formula_weight 448.85
_chemical_name_systematic ?
_space_group_IT_number 14
_symmetry_cell_setting monoclinic
_symmetry_Int_Tables_number 14
_symmetry_space_group_name_Hall '-P 2ybc'
_symmetry_space_group_name_H-M 'P 1 21/c 1'
_atom_sites_solution_hydrogens geom
_atom_sites_solution_primary heavy
_atom_sites_solution_secondary direct
_audit_creation_date '2009-03-11  09:11:10'
_audit_creation_method
;
 PLATON <TABLE ACC> option    (version :: 170209)
 SHELXL97-2 & Manual Editing 
;
_audit_update_record
;
?

2010-06-04 # Formatted by publCIF
;
_cell_angle_alpha 90
_cell_angle_beta 106.879(2)
_cell_angle_gamma 90
_cell_formula_units_Z 4
_cell_length_a 10.0380(16)
_cell_length_b 14.222(2)
_cell_length_c 16.969(3)
_cell_measurement_reflns_used 6518
_cell_measurement_temperature 100(1)
_cell_measurement_theta_max 29.50
_cell_measurement_theta_min 2.51
_cell_volume 2318.1(6)
_computing_cell_refinement 'SAINT-Plus (Bruker, 2007)'
_computing_data_collection 'SMART (Bruker, 2007)'
_computing_data_reduction SAINT-Plus
_computing_molecular_graphics
;
 PLATON (Spek, 2003)
 PLUTO (Meetsma, 2008) 
;
_computing_publication_material 'PLATON (Spek, 2003)'
_computing_structure_refinement 'SHELXL-97 (Sheldrick, 2008)'
_computing_structure_solution
;
 DIRDIF-08 (Beurskens et al., 2008)
;
_diffrn_ambient_temperature 100(1)
_diffrn_detector_area_resol_mean 66.06
_diffrn_measured_fraction_theta_full 0.997
_diffrn_measured_fraction_theta_max 0.993
_diffrn_measurement_device_type
;
  Bruker Smart Apex; CCD area detector 
;
_diffrn_measurement_method '\f and \w scans'
_diffrn_radiation_detector
;
  CCD area-detector
;
_diffrn_radiation_monochromator 'parallel mounted graphite'
_diffrn_radiation_source 'fine focus sealed Siemens Mo tube '
_diffrn_radiation_type MoK\a
_diffrn_radiation_wavelength 0.71073
_diffrn_reflns_av_R_equivalents 0.0471
_diffrn_reflns_av_sigmaI/netI 0.0432
_diffrn_reflns_limit_h_max 12
_diffrn_reflns_limit_h_min -12
_diffrn_reflns_limit_k_max 17
_diffrn_reflns_limit_k_min -17
_diffrn_reflns_limit_l_max 21
_diffrn_reflns_limit_l_min -21
_diffrn_reflns_number 18072
_diffrn_reflns_reduction_process
;
 Intensity data were corrected for Lorentz and polarization
  effects, decay and absorption and reduced to F~o~^2^
  using SAINT-Plus & SADABS (Bruker, 2007).
;
_diffrn_reflns_theta_full 25.00
_diffrn_reflns_theta_max 26.37
_diffrn_reflns_theta_min 2.56
_diffrn_standards_decay_% 0
_diffrn_standards_number 0
_exptl_absorpt_coefficient_mu 0.484
_exptl_absorpt_correction_T_max 0.8321
_exptl_absorpt_correction_T_min 0.7828
_exptl_absorpt_correction_type multi-scan
_exptl_absorpt_process_details '(SADABS, (Bruker, 2007))'
_exptl_crystal_colour yellow
_exptl_crystal_density_diffrn 1.286
_exptl_crystal_density_method 'not measured'
_exptl_crystal_description needle
_exptl_crystal_F_000 960
_exptl_crystal_size_max 0.48
_exptl_crystal_size_mid 0.44
_exptl_crystal_size_min 0.38
_refine_diff_density_max 1.086
_refine_diff_density_min -0.553
_refine_diff_density_rms 0.086
_refine_ls_extinction_method none
_refine_ls_goodness_of_fit_ref 1.074
_refine_ls_hydrogen_treatment constr
_refine_ls_matrix_type full
_refine_ls_number_parameters 257
_refine_ls_number_reflns 4705
_refine_ls_number_restraints 0
_refine_ls_restrained_S_all 1.074
_refine_ls_R_factor_all 0.0456
_refine_ls_R_factor_gt 0.0364
_refine_ls_shift/su_max 0.000
_refine_ls_shift/su_mean 0.000
_refine_ls_structure_factor_coef Fsqd
_refine_ls_weighting_details 'calc w=1/[\s^2^(Fo^2^)+(0.0513P)^2^+0.4038P] where P=(Fo^2^+2Fc^2^)/3'
_refine_ls_weighting_scheme calc
_refine_ls_wR_factor_gt 0.0901
_refine_ls_wR_factor_ref 0.0948
_reflns_number_gt 3963
_reflns_number_total 4705
_reflns_threshold_expression I>2\s(I)
_cod_data_source_file om1007693_si_001.cif
_cod_data_source_block global
_cod_original_sg_symbol_H-M 'P 21/c'
_cod_database_code 4063648
_vrn_publ_code_number_frames 1800
_vrn_publ_code_frame_time_sec 10.0
_vrn_publ_code_meas_time_hour 7.8

loop_
_symmetry_equiv_pos_site_id
_symmetry_equiv_pos_as_xyz
1 x,y,z
2 -x,1/2+y,1/2-z
3 -x,-y,-z
4 x,1/2-y,1/2+z

loop_
_atom_site_aniso_label
_atom_site_aniso_U_11
_atom_site_aniso_U_22
_atom_site_aniso_U_33
_atom_site_aniso_U_23
_atom_site_aniso_U_13
_atom_site_aniso_U_12
Zr 0.0151(1) 0.0135(1) 0.0154(1) -0.0003(1) 0.0046(1) -0.0002(1)
N 0.0181(10) 0.0179(10) 0.0226(11) 0.0003(8) 0.0057(9) 0.0012(8)
C1 0.0200(12) 0.0095(10) 0.0246(13) -0.0005(9) 0.0064(10) -0.0012(9)
C2 0.0244(13) 0.0109(10) 0.0245(13) -0.0026(9) 0.0087(11) -0.0020(9)
C3 0.0287(14) 0.0139(11) 0.0208(12) -0.0039(9) 0.0063(11) -0.0058(10)
C4 0.0197(12) 0.0128(11) 0.0276(13) -0.0027(9) 0.0035(10) -0.0046(9)
C5 0.0207(12) 0.0132(11) 0.0250(13) 0.0018(9) 0.0081(10) -0.0029(9)
C6 0.0284(14) 0.0202(12) 0.0281(14) 0.0069(10) 0.0067(12) 0.0013(10)
C7 0.0306(14) 0.0200(12) 0.0373(15) -0.0078(11) 0.0149(12) 0.0024(10)
C8 0.0467(17) 0.0229(13) 0.0211(13) -0.0033(10) 0.0075(12) -0.0008(12)
C9 0.0237(14) 0.0193(12) 0.0425(16) 0.0039(11) 0.0022(12) -0.0038(10)
C10 0.0308(15) 0.0257(13) 0.0358(15) 0.0039(11) 0.0176(13) -0.0024(11)
C11 0.0227(12) 0.0110(10) 0.0204(12) 0.0023(9) 0.0056(10) 0.0010(9)
C12 0.0209(12) 0.0133(11) 0.0229(13) 0.0016(9) 0.0040(10) 0.0015(9)
C13 0.0196(12) 0.0119(10) 0.0256(13) 0.0009(9) 0.0084(10) 0.0030(9)
C14 0.0237(13) 0.0120(10) 0.0200(12) -0.0004(9) 0.0045(10) 0.0033(9)
C15 0.0231(12) 0.0127(11) 0.0214(12) 0.0004(9) 0.0076(10) -0.0008(9)
C16 0.0303(14) 0.0238(13) 0.0233(13) 0.0024(10) 0.0084(11) 0.0004(11)
C17 0.0267(14) 0.0203(12) 0.0250(13) 0.0010(10) -0.0004(11) 0.0003(10)
C18 0.0229(13) 0.0236(13) 0.0365(15) -0.0042(11) 0.0113(12) 0.0008(10)
C19 0.0321(14) 0.0201(12) 0.0244(13) -0.0067(10) 0.0099(11) 0.0013(10)
C20 0.0258(14) 0.0193(12) 0.0287(14) -0.0027(10) 0.0089(11) -0.0041(10)
C21 0.0187(13) 0.0274(13) 0.0302(14) 0.0022(11) 0.0088(11) -0.0011(10)
C22 0.0263(15) 0.0386(16) 0.0323(16) -0.0008(12) 0.0158(13) -0.0002(11)
C23 0.0191(13) 0.0226(12) 0.0315(14) 0.0008(10) 0.0044(11) 0.0012(10)
C24 0.0236(14) 0.0308(14) 0.0339(17) -0.0004(11) -0.0012(13) 0.0016(11)
C25 0.0321(15) 0.0213(12) 0.0204(13) -0.0007(10) 0.0055(12) -0.0006(10)

loop_
_atom_site_label
_atom_site_type_symbol
_atom_site_thermal_displace_type
_atom_site_fract_x
_atom_site_fract_y
_atom_site_fract_z
_atom_site_occupancy
_atom_site_U_iso_or_equiv
Zr Zr Uani 0.25748(2) 0.23759(1) 0.14095(1) 1.000 0.0147(1)
N N Uani 0.0488(2) 0.24035(13) 0.14175(13) 1.000 0.0196(6)
C1 C Uani 0.2830(3) 0.41441(15) 0.10206(15) 1.000 0.0181(7)
C2 C Uani 0.2494(3) 0.41473(15) 0.17738(15) 1.000 0.0196(7)
C3 C Uani 0.3620(3) 0.37227(16) 0.23820(15) 1.000 0.0213(7)
C4 C Uani 0.4692(2) 0.35205(15) 0.20061(15) 1.000 0.0208(7)
C5 C Uani 0.4181(2) 0.37406(15) 0.11635(15) 1.000 0.0193(7)
C6 C Uani 0.2051(3) 0.46557(17) 0.02455(16) 1.000 0.0259(8)
C7 C Uani 0.1292(3) 0.46521(17) 0.19452(17) 1.000 0.0282(8)
C8 C Uani 0.3732(3) 0.36624(18) 0.32873(15) 1.000 0.0307(8)
C9 C Uani 0.6193(3) 0.33508(18) 0.24642(18) 1.000 0.0301(8)
C10 C Uani 0.4994(3) 0.37043(18) 0.05446(17) 1.000 0.0291(8)
C11 C Uani 0.2923(2) 0.09006(15) 0.23599(14) 1.000 0.0182(7)
C12 C Uani 0.4278(2) 0.12098(15) 0.23810(15) 1.000 0.0195(7)
C13 C Uani 0.4445(2) 0.10845(15) 0.15834(15) 1.000 0.0186(7)
C14 C Uani 0.3196(3) 0.06860(15) 0.10745(14) 1.000 0.0190(7)
C15 C Uani 0.2257(3) 0.05703(15) 0.15498(15) 1.000 0.0188(7)
C16 C Uani 0.2478(3) 0.07596(17) 0.31267(15) 1.000 0.0257(8)
C17 C Uani 0.5425(3) 0.13450(17) 0.31744(15) 1.000 0.0257(8)
C18 C Uani 0.5746(3) 0.12245(18) 0.13261(17) 1.000 0.0271(8)
C19 C Uani 0.3035(3) 0.02622(17) 0.02415(15) 1.000 0.0252(8)
C20 C Uani 0.0874(3) 0.00728(17) 0.12400(16) 1.000 0.0244(8)
C21 C Uani -0.0233(3) 0.19609(18) 0.19582(16) 1.000 0.0251(8)
C22 C Uani -0.0277(3) 0.25680(19) 0.26988(19) 1.000 0.0309(9)
C23 C Uani -0.0488(3) 0.30088(18) 0.08097(16) 1.000 0.0250(8)
C24 C Uani -0.1474(3) 0.24585(18) 0.01013(19) 1.000 0.0315(9)
C25 C Uani 0.2032(3) 0.23083(17) 0.00000(16) 1.000 0.0251(8)
H6 H Uiso 0.10574 0.46740 0.02051 1.000 0.0388
H6' H Uiso 0.21815 0.43266 -0.02340 1.000 0.0388
H6" H Uiso 0.24077 0.52990 0.02617 1.000 0.0388
H7 H Uiso 0.16307 0.52225 0.22647 1.000 0.0423
H7' H Uiso 0.08520 0.42396 0.22594 1.000 0.0423
H7" H Uiso 0.06098 0.48233 0.14233 1.000 0.0423
H8 H Uiso 0.29537 0.40029 0.33946 1.000 0.0461
H8' H Uiso 0.46129 0.39436 0.36098 1.000 0.0461
H8" H Uiso 0.37015 0.30016 0.34450 1.000 0.0461
H9 H Uiso 0.66010 0.29194 0.21477 1.000 0.0451
H9' H Uiso 0.62584 0.30732 0.30028 1.000 0.0451
H9" H Uiso 0.66993 0.39488 0.25413 1.000 0.0451
H10 H Uiso 0.52812 0.43414 0.04458 1.000 0.0436
H10' H Uiso 0.44090 0.34380 0.00269 1.000 0.0436
H10" H Uiso 0.58207 0.33097 0.07586 1.000 0.0436
H16 H Uiso 0.32003 0.04093 0.35341 1.000 0.0385
H16' H Uiso 0.16040 0.04048 0.29899 1.000 0.0385
H16" H Uiso 0.23417 0.13728 0.33550 1.000 0.0385
H17 H Uiso 0.51561 0.18370 0.35028 1.000 0.0385
H17' H Uiso 0.62828 0.15312 0.30505 1.000 0.0385
H17" H Uiso 0.55823 0.07545 0.34856 1.000 0.0385
H18 H Uiso 0.60249 0.06246 0.11374 1.000 0.0406
H18' H Uiso 0.64951 0.14554 0.17959 1.000 0.0406
H18" H Uiso 0.55660 0.16845 0.08774 1.000 0.0406
H19 H Uiso 0.33369 -0.03959 0.03058 1.000 0.0378
H19' H Uiso 0.36074 0.06123 -0.00377 1.000 0.0378
H19" H Uiso 0.20562 0.02937 -0.00871 1.000 0.0378
H20 H Uiso 0.02090 0.04818 0.08528 1.000 0.0366
H20' H Uiso 0.05186 -0.00763 0.17059 1.000 0.0366
H20" H Uiso 0.09952 -0.05097 0.09603 1.000 0.0366
H21 H Uiso 0.02358 0.13592 0.21638 1.000 0.0300
H21' H Uiso -0.11994 0.18139 0.16311 1.000 0.0300
H22 H Uiso 0.06750 0.27034 0.30360 1.000 0.0463
H22' H Uiso -0.07730 0.22286 0.30306 1.000 0.0463
H22" H Uiso -0.07615 0.31592 0.25024 1.000 0.0463
H23 H Uiso 0.00527 0.34586 0.05794 1.000 0.0300
H23' H Uiso -0.10482 0.33771 0.10939 1.000 0.0300
H24 H Uiso -0.09296 0.21058 -0.01939 1.000 0.0472
H24' H Uiso -0.20960 0.28973 -0.02783 1.000 0.0472
H24" H Uiso -0.20282 0.20201 0.03228 1.000 0.0472
H25 H Uiso 0.14173 0.17707 -0.02028 1.000 0.0376
H25' H Uiso 0.28879 0.22357 -0.01613 1.000 0.0376
H25" H Uiso 0.15590 0.28896 -0.02375 1.000 0.0376

loop_
_atom_type_symbol
_atom_type_description
_atom_type_scat_dispersion_real
_atom_type_scat_dispersion_imag
_atom_type_scat_source
Zr Zr -2.9673 0.5597 'International Tables Vol C Tables 4.2.6.8 and 6.1.1.4'
N N 0.0061 0.0033 'International Tables Vol C Tables 4.2.6.8 and 6.1.1.4'
H H 0.0000 0.0000 'International Tables Vol C Tables 4.2.6.8 and 6.1.1.4'
C C 0.0033 0.0016 'International Tables Vol C Tables 4.2.6.8 and 6.1.1.4'

loop_
_geom_angle_atom_site_label_1
_geom_angle_atom_site_label_2
_geom_angle_atom_site_label_3
_geom_angle
_geom_angle_publ_flag
N Zr C1 98.85(8) yes
N Zr C2 83.13(9) yes
N Zr C3 101.88(9) yes
N Zr C4 132.93(7) yes
N Zr C5 130.20(7) yes
N Zr C11 88.04(7) yes
N Zr C12 118.80(7) yes
N Zr C13 134.96(7) yes
N Zr C14 108.87(8) yes
N Zr C15 82.47(8) yes
N Zr C25 94.14(10) yes
C1 Zr C2 31.34(8) yes
C1 Zr C3 52.55(8) yes
C1 Zr C4 51.65(8) yes
C1 Zr C5 31.46(8) yes
C1 Zr C11 156.77(7) yes
C1 Zr C12 132.45(8) yes
C1 Zr C13 126.03(8) yes
C1 Zr C14 141.76(8) yes
C1 Zr C15 171.00(8) yes
C1 Zr C25 77.86(8) yes
C2 Zr C3 32.11(8) yes
C2 Zr C4 52.23(8) yes
C2 Zr C5 52.15(8) yes
C2 Zr C11 129.81(7) yes
C2 Zr C12 121.84(8) yes
C2 Zr C13 137.21(8) yes
C2 Zr C14 168.00(10) yes
C2 Zr C15 156.82(8) yes
C2 Zr C25 105.89(8) yes
C3 Zr C4 31.99(8) yes
C3 Zr C5 52.58(8) yes
C3 Zr C11 104.38(7) yes
C3 Zr C12 89.86(8) yes
C3 Zr C13 108.18(8) yes
C3 Zr C14 139.53(9) yes
C3 Zr C15 136.04(8) yes
C3 Zr C25 129.42(8) yes
C4 Zr C5 30.98(7) yes
C4 Zr C11 108.13(7) yes
C4 Zr C12 80.90(7) yes
C4 Zr C13 85.24(7) yes
C4 Zr C14 116.06(8) yes
C4 Zr C15 132.84(8) yes
C4 Zr C25 110.31(9) yes
C5 Zr C11 135.48(7) yes
C5 Zr C12 104.52(7) yes
C5 Zr C13 94.83(7) yes
C5 Zr C14 116.89(8) yes
C5 Zr C15 146.87(8) yes
C5 Zr C25 80.60(9) yes
C11 Zr C12 31.66(7) yes
C11 Zr C13 52.72(7) yes
C11 Zr C14 52.47(7) yes
C11 Zr C15 31.66(7) yes
C11 Zr C25 124.01(8) yes
C12 Zr C13 31.87(7) yes
C12 Zr C14 52.45(7) yes
C12 Zr C15 52.33(8) yes
C12 Zr C25 123.20(8) yes
C13 Zr C14 31.84(8) yes
C13 Zr C15 52.62(8) yes
C13 Zr C25 91.95(9) yes
C14 Zr C15 31.66(9) yes
C14 Zr C25 74.43(8) yes
C15 Zr C25 93.19(8) yes
Zr N C21 132.16(17) yes
Zr N C23 117.88(17) yes
C21 N C23 109.9(2) yes
Zr C1 C2 73.15(13) yes
Zr C1 C5 74.33(12) yes
Zr C1 C6 128.05(17) yes
C2 C1 C5 108.2(2) no
C2 C1 C6 126.0(3) no
C5 C1 C6 124.7(2) no
Zr C2 C1 75.51(13) yes
Zr C2 C3 71.86(13) yes
Zr C2 C7 126.21(18) yes
C1 C2 C3 107.8(3) no
C1 C2 C7 126.3(2) no
C3 C2 C7 125.1(2) no
Zr C3 C2 76.03(14) yes
Zr C3 C4 77.38(13) yes
Zr C3 C8 120.76(17) yes
C2 C3 C4 107.7(2) no
C2 C3 C8 124.8(3) no
C4 C3 C8 126.8(2) no
Zr C4 C3 70.62(13) yes
Zr C4 C5 74.43(13) yes
Zr C4 C9 132.54(15) yes
C3 C4 C5 108.0(2) no
C3 C4 C9 125.0(2) no
C5 C4 C9 125.3(2) no
Zr C5 C1 74.21(13) yes
Zr C5 C4 74.59(12) yes
Zr C5 C10 124.47(15) yes
C1 C5 C4 108.1(2) no
C1 C5 C10 125.2(2) no
C4 C5 C10 126.1(2) no
Zr C11 C12 73.85(13) yes
Zr C11 C15 74.16(13) yes
Zr C11 C16 128.40(15) yes
C12 C11 C15 107.7(2) no
C12 C11 C16 122.8(2) no
C15 C11 C16 128.1(2) no
Zr C12 C11 74.50(13) yes
Zr C12 C13 73.38(13) yes
Zr C12 C17 132.53(15) yes
C11 C12 C13 108.3(2) no
C11 C12 C17 122.6(2) no
C13 C12 C17 126.5(2) no
Zr C13 C12 74.75(12) yes
Zr C13 C14 74.31(13) yes
Zr C13 C18 122.41(15) yes
C12 C13 C14 107.6(2) no
C12 C13 C18 127.7(2) no
C14 C13 C18 124.4(2) no
Zr C14 C13 73.85(12) yes
Zr C14 C15 74.94(13) yes
Zr C14 C19 127.79(15) yes
C13 C14 C15 108.5(2) no
C13 C14 C19 124.6(3) no
C15 C14 C19 125.6(2) no
Zr C15 C11 74.18(12) yes
Zr C15 C14 73.40(13) yes
Zr C15 C20 123.66(17) yes
C11 C15 C14 107.9(2) no
C11 C15 C20 128.2(2) no
C14 C15 C20 123.5(2) no
N C21 C22 114.1(2) yes
N C23 C24 113.4(2) yes
C1 C6 H6 109.00 no
C1 C6 H6' 109.00 no
C1 C6 H6" 109.00 no
H6 C6 H6' 109.00 no
H6 C6 H6" 109.00 no
H6' C6 H6" 109.00 no
C2 C7 H7 109.00 no
C2 C7 H7' 109.00 no
C2 C7 H7" 109.00 no
H7 C7 H7' 109.00 no
H7 C7 H7" 109.00 no
H7' C7 H7" 109.00 no
C3 C8 H8 109.00 no
C3 C8 H8' 109.00 no
C3 C8 H8" 109.00 no
H8 C8 H8' 109.00 no
H8 C8 H8" 109.00 no
H8' C8 H8" 109.00 no
C4 C9 H9 109.00 no
C4 C9 H9' 109.00 no
C4 C9 H9" 109.00 no
H9 C9 H9' 109.00 no
H9 C9 H9" 109.00 no
H9' C9 H9" 109.00 no
C5 C10 H10 109.00 no
C5 C10 H10' 109.00 no
C5 C10 H10" 109.00 no
H10 C10 H10' 109.00 no
H10 C10 H10" 109.00 no
H10' C10 H10" 109.00 no
C11 C16 H16 109.00 no
C11 C16 H16' 109.00 no
C11 C16 H16" 109.00 no
H16 C16 H16' 109.00 no
H16 C16 H16" 109.00 no
H16' C16 H16" 110.00 no
C12 C17 H17 109.00 no
C12 C17 H17' 109.00 no
C12 C17 H17" 109.00 no
H17 C17 H17' 109.00 no
H17 C17 H17" 109.00 no
H17' C17 H17" 109.00 no
C13 C18 H18 109.00 no
C13 C18 H18' 109.00 no
C13 C18 H18" 109.00 no
H18 C18 H18' 109.00 no
H18 C18 H18" 109.00 no
H18' C18 H18" 109.00 no
C14 C19 H19 109.00 no
C14 C19 H19' 109.00 no
C14 C19 H19" 109.00 no
H19 C19 H19' 109.00 no
H19 C19 H19" 109.00 no
H19' C19 H19" 109.00 no
C15 C20 H20 109.00 no
C15 C20 H20' 109.00 no
C15 C20 H20" 110.00 no
H20 C20 H20' 109.00 no
H20 C20 H20" 109.00 no
H20' C20 H20" 109.00 no
N C21 H21 109.00 no
N C21 H21' 109.00 no
C22 C21 H21 109.00 no
C22 C21 H21' 109.00 no
H21 C21 H21' 108.00 no
C21 C22 H22 109.00 no
C21 C22 H22' 109.00 no
C21 C22 H22" 109.00 no
H22 C22 H22' 109.00 no
H22 C22 H22" 109.00 no
H22' C22 H22" 109.00 no
N C23 H23 109.00 no
N C23 H23' 109.00 no
C24 C23 H23 109.00 no
C24 C23 H23' 109.00 no
H23 C23 H23' 108.00 no
C23 C24 H24 109.00 no
C23 C24 H24' 109.00 no
C23 C24 H24" 109.00 no
H24 C24 H24' 109.00 no
H24 C24 H24" 109.00 no
H24' C24 H24" 109.00 no
Zr C25 H25 109.00 no
Zr C25 H25' 109.00 no
Zr C25 H25" 109.00 no
H25 C25 H25' 109.00 no
H25 C25 H25" 109.00 no
H25' C25 H25" 109.00 no

loop_
_geom_bond_atom_site_label_1
_geom_bond_atom_site_label_2
_geom_bond_distance
_geom_bond_publ_flag
Zr N 2.099(2) yes
Zr C1 2.631(2) yes
Zr C2 2.601(2) yes
Zr C3 2.547(2) yes
Zr C4 2.635(2) yes
Zr C5 2.633(2) yes
Zr C11 2.607(2) yes
Zr C12 2.599(2) yes
Zr C13 2.581(2) yes
Zr C14 2.587(2) yes
Zr C15 2.607(2) yes
Zr C25 2.296(3) yes
N C21 1.465(4) yes
N C23 1.476(3) yes
C1 C2 1.413(4) no
C1 C5 1.427(4) no
C1 C6 1.508(4) no
C2 C3 1.425(4) no
C2 C7 1.503(4) no
C3 C4 1.430(4) no
C3 C8 1.510(4) no
C4 C5 1.407(3) no
C4 C9 1.501(4) no
C5 C10 1.506(4) no
C11 C12 1.420(3) no
C11 C15 1.423(3) no
C11 C16 1.507(3) no
C12 C13 1.423(3) no
C12 C17 1.508(4) no
C13 C14 1.418(4) no
C13 C18 1.506(4) no
C14 C15 1.417(4) no
C14 C19 1.502(3) no
C15 C20 1.510(4) no
C21 C22 1.536(4) no
C23 C24 1.532(4) no
C6 H6 0.9800 no
C6 H6' 0.9800 no
C6 H6" 0.9800 no
C7 H7 0.9800 no
C7 H7' 0.9800 no
C7 H7" 0.9800 no
C8 H8 0.9800 no
C8 H8' 0.9800 no
C8 H8" 0.9800 no
C9 H9 0.9800 no
C9 H9' 0.9800 no
C9 H9" 0.9800 no
C10 H10 0.9800 no
C10 H10' 0.9800 no
C10 H10" 0.9800 no
C16 H16 0.9800 no
C16 H16' 0.9800 no
C16 H16" 0.9800 no
C17 H17 0.9800 no
C17 H17' 0.9800 no
C17 H17" 0.9800 no
C18 H18 0.9800 no
C18 H18' 0.9800 no
C18 H18" 0.9800 no
C19 H19 0.9800 no
C19 H19' 0.9800 no
C19 H19" 0.9800 no
C20 H20 0.9800 no
C20 H20' 0.9800 no
C20 H20" 0.9800 no
C21 H21 0.9900 no
C21 H21' 0.9900 no
C22 H22 0.9800 no
C22 H22' 0.9800 no
C22 H22" 0.9800 no
C23 H23 0.9900 no
C23 H23' 0.9900 no
C24 H24 0.9800 no
C24 H24' 0.9800 no
C24 H24" 0.9800 no
C25 H25 0.9800 no
C25 H25' 0.9800 no
C25 H25" 0.9800 no

loop_
_geom_contact_atom_site_label_1
_geom_contact_atom_site_label_2
_geom_contact_distance
_geom_contact_site_symmetry_2
_geom_contact_publ_flag
Zr H20 3.5300 . no
Zr H25 2.7800 . no
Zr H25' 2.7800 . no
Zr H25" 2.7800 . no
N C2 3.141(3) . no
N C7 3.356(3) . no
N C11 3.291(3) . no
N C15 3.126(3) . no
N C20 3.361(3) . no
N C25 3.220(4) . no
N H7' 2.9500 . no
N H20 2.8800 . no
C1 C3 2.294(3) . no
C1 C4 2.294(4) . no
C1 C7 2.603(4) . no
C1 C10 2.604(4) . no
C1 C25 3.107(3) . no
C2 C8 2.601(4) . no
C2 C23 3.379(4) . no
C2 C5 2.301(4) . no
C2 N 3.141(3) . no
C2 C4 2.305(4) . no
C2 C6 2.603(4) . no
C3 C5 2.296(4) . no
C3 C1 2.294(3) . no
C3 C7 2.598(4) . no
C3 C9 2.600(4) . no
C4 C10 2.598(4) . no
C4 C8 2.629(4) . no
C4 C12 3.396(3) . no
C4 C2 2.305(4) . no
C4 C1 2.294(4) . no
C4 C13 3.532(3) . no
C5 C25 3.198(4) . no
C5 C2 2.301(4) . no
C5 C6 2.600(4) . no
C5 C9 2.583(4) . no
C5 C3 2.296(4) . no
C7 C23 3.220(4) . no
C9 C17 3.275(4) . no
C9 C18 3.546(4) . no
C11 C14 2.296(3) . no
C11 C21 3.394(4) . no
C11 C13 2.304(3) . no
C11 C20 2.638(4) . no
C11 N 3.291(3) . no
C11 C17 2.569(4) . no
C12 C4 3.396(3) . no
C12 C18 2.628(4) . no
C12 C15 2.296(4) . no
C12 C9 3.582(4) . no
C12 C16 2.570(4) . no
C12 C14 2.292(3) . no
C13 C11 2.304(3) . no
C13 C25 3.512(4) . no
C13 C4 3.532(3) . no
C13 C17 2.618(3) . no
C13 C19 2.585(3) . no
C13 C15 2.300(4) . no
C14 C18 2.586(4) . no
C14 C11 2.296(3) . no
C14 C12 2.292(3) . no
C14 C25 2.962(3) . no
C14 C20 2.579(4) . no
C15 C12 2.296(4) . no
C15 C13 2.300(4) . no
C15 C25 3.568(3) . no
C15 C16 2.634(4) . no
C15 C21 3.412(4) . no
C15 N 3.126(3) . no
C15 C19 2.596(4) . no
C16 C21 3.335(4) . no
C17 C9 3.275(4) . no
C18 C9 3.546(4) . no
C19 C25 3.068(4) . no
C20 C21 3.274(4) . no
C20 N 3.361(3) . no
C21 C20 3.274(4) . no
C21 C16 3.335(4) . no
C23 C7 3.220(4) . no
C24 C25 3.579(4) . no
C25 C13 3.512(4) . no
C25 C1 3.107(3) . no
C25 C5 3.198(4) . no
C25 C6 3.364(3) . no
C25 C19 3.068(4) . no
C25 C23 3.361(4) . no
C25 N 3.220(4) . no
C25 C15 3.568(3) . no
C25 C14 2.962(3) . no
C25 C10 3.470(4) . no
C25 C24 3.579(4) . no
C1 H25" 2.7900 . no
C1 H17" 2.7800 2_655 no
C1 H23 2.8400 . no
C2 H23 2.8600 . no
C5 H17" 2.9200 2_655 no
C6 H7" 2.8000 . no
C6 H10' 3.0400 . no
C6 H25" 2.6400 . no
C6 H23 2.8100 . no
C7 H6 2.8900 . no
C7 H8 2.7000 . no
C7 H23 2.8500 . no
C7 H23' 2.9900 . no
C8 H17 2.9300 . no
C8 H18 2.9400 2_655 no
C8 H7' 3.0200 . no
C8 H19' 3.0600 4_555 no
C8 H9' 2.8400 . no
C9 H10" 2.8100 . no
C9 H22" 3.0500 1_655 no
C9 H17' 2.7600 . no
C9 H18' 2.9700 . no
C9 H8' 2.9700 . no
C10 H25' 2.9700 . no
C10 H18" 2.9500 . no
C10 H9 2.9500 . no
C10 H6' 2.8900 . no
C11 H9" 2.8000 2_645 no
C11 H21 2.7000 . no
C14 H25 2.8300 . no
C14 H25' 3.0000 . no
C15 H9" 2.8000 2_645 no
C15 H21 2.7700 . no
C16 H9" 3.0200 2_645 no
C16 H6' 2.8800 4_555 no
C16 H17 3.0000 . no
C16 H17" 3.0000 . no
C16 H21 2.5200 . no
C16 H20' 2.8900 . no
C17 H18' 2.8500 . no
C17 H16 2.8100 . no
C17 H9' 2.6400 . no
C17 H8" 3.0400 . no
C18 H9 2.7900 . no
C18 H17' 2.8500 . no
C18 H19' 2.8000 . no
C18 H21' 3.0700 1_655 no
C19 H20" 2.8900 . no
C19 H18 3.0400 3_655 no
C19 H18 2.9900 . no
C19 H25 2.6600 . no
C19 H25' 2.8800 . no
C20 H19" 3.0700 3_555 no
C20 H21 2.6100 . no
C20 H19" 2.8500 . no
C20 H16' 2.8800 . no
C21 H24" 2.8400 . no
C21 H16" 3.0700 . no
C21 H20' 3.0600 . no
C21 H16' 3.0800 . no
C21 H20 2.9400 . no
C22 H7' 2.8300 . no
C22 H23' 2.8500 . no
C22 H16" 3.0600 . no
C22 H9 3.0400 1_455 no
C23 H22" 2.9700 . no
C23 H7' 3.0000 . no
C23 H25" 3.0900 . no
C23 H7" 2.8800 . no
C24 H21' 2.6900 . no
C25 H6' 2.9100 . no
C25 H10' 2.8700 . no
C25 H19' 2.9000 . no
C25 H19" 2.8700 . no
C25 H23 2.9500 . no
C25 H24 2.9100 . no
H6 C7 2.8900 . no
H6 H7" 2.2500 . no
H6 H23 2.1900 . no
H6 H6 2.2300 3_565 no
H6' C10 2.8900 . no
H6' C25 2.9100 . no
H6' H10' 2.4900 . no
H6' H25" 2.1400 . no
H6' C16 2.8800 4_554 no
H6" H17" 2.5500 2_655 no
H6" H24' 2.5900 3_565 no
H7' N 2.9500 . no
H7' C8 3.0200 . no
H7' C22 2.8300 . no
H7' C23 3.0000 . no
H7' H8 2.4300 . no
H7' H22 2.5800 . no
H7' H22" 2.3500 . no
H7" C6 2.8000 . no
H7" C23 2.8800 . no
H7" H6 2.2500 . no
H7" H23 2.3800 . no
H8 C7 2.7000 . no
H8 H7' 2.4300 . no
H8 H18 2.5600 2_655 no
H8' C9 2.9700 . no
H8' H9' 2.5100 . no
H8' H18 2.5400 2_655 no
H8' H19 2.5100 2_655 no
H8" C17 3.0400 . no
H8" H17 2.1900 . no
H9 C10 2.9500 . no
H9 C18 2.7900 . no
H9 C22 3.0400 1_655 no
H9 H10" 2.3300 . no
H9 H17' 2.5800 . no
H9 H18' 2.1600 . no
H9 H22" 2.5600 1_655 no
H9' C8 2.8400 . no
H9' C17 2.6400 . no
H9' H8' 2.5100 . no
H9' H17 2.3600 . no
H9' H17' 2.1900 . no
H9" C11 2.8000 2_655 no
H9" C15 2.8000 2_655 no
H9" C16 3.0200 2_655 no
H10 H16 2.4700 2_655 no
H10 H10 2.3700 3_665 no
H10' C6 3.0400 . no
H10' C25 2.8700 . no
H10' H6' 2.4900 . no
H10' H25' 2.2500 . no
H10" C9 2.8100 . no
H10" H9 2.3300 . no
H10" H18" 2.3400 . no
H16 C17 2.8100 . no
H16 H17" 2.4700 . no
H16 H10 2.4700 2_645 no
H16' C20 2.8800 . no
H16' C21 3.0800 . no
H16' H20' 2.2400 . no
H16' H21 2.1400 . no
H16" C21 3.0700 . no
H16" C22 3.0600 . no
H16" H21 2.4600 . no
H16" H22 2.4800 . no
H17 C8 2.9300 . no
H17 C16 3.0000 . no
H17 H8" 2.1900 . no
H17 H9' 2.3600 . no
H17' C9 2.7600 . no
H17' C18 2.8500 . no
H17' H9 2.5800 . no
H17' H9' 2.1900 . no
H17' H18' 2.2000 . no
H17" C16 3.0000 . no
H17" H16 2.4700 . no
H17" C1 2.7800 2_645 no
H17" C5 2.9200 2_645 no
H17" H6" 2.5500 2_645 no
H18 C19 2.9900 . no
H18 C8 2.9400 2_645 no
H18 H8 2.5600 2_645 no
H18 H8' 2.5400 2_645 no
H18 C19 3.0400 3_655 no
H18' C9 2.9700 . no
H18' C17 2.8500 . no
H18' H9 2.1600 . no
H18' H17' 2.2000 . no
H18' H21' 2.4600 1_655 no
H18" C10 2.9500 . no
H18" H10" 2.3400 . no
H19 H8' 2.5100 2_645 no
H19' C18 2.8000 . no
H19' C25 2.9000 . no
H19' H25' 2.4100 . no
H19' C8 3.0600 4_554 no
H19" C20 2.8500 . no
H19" C25 2.8700 . no
H19" H20" 2.5900 . no
H19" H25 2.1900 . no
H19" C20 3.0700 3_555 no
H19" H20 2.5200 3_555 no
H20 Zr 3.5300 . no
H20 N 2.8800 . no
H20 C21 2.9400 . no
H20 H21 2.5400 . no
H20 H19" 2.5200 3_555 no
H20' C16 2.8900 . no
H20' C21 3.0600 . no
H20' H16' 2.2400 . no
H20' H21 2.2300 . no
H20" C19 2.8900 . no
H20" H19" 2.5900 . no
H21 C11 2.7000 . no
H21 C15 2.7700 . no
H21 C16 2.5200 . no
H21 C20 2.6100 . no
H21 H16' 2.1400 . no
H21 H16" 2.4600 . no
H21 H20 2.5400 . no
H21 H20' 2.2300 . no
H21' C18 3.0700 1_455 no
H21' C24 2.6900 . no
H21' H18' 2.4600 1_455 no
H21' H23' 2.4200 . no
H21' H24" 2.1500 . no
H22 H7' 2.5800 . no
H22 H16" 2.4800 . no
H22" C9 3.0500 1_455 no
H22" C23 2.9700 . no
H22" H7' 2.3500 . no
H22" H9 2.5600 1_455 no
H22" H23' 2.3400 . no
H23 C1 2.8400 . no
H23 C2 2.8600 . no
H23 C6 2.8100 . no
H23 C7 2.8500 . no
H23 C25 2.9500 . no
H23 H6 2.1900 . no
H23 H7" 2.3800 . no
H23 H25" 2.4700 . no
H23' C7 2.9900 . no
H23' C22 2.8500 . no
H23' H21' 2.4200 . no
H23' H22" 2.3400 . no
H24 C25 2.9100 . no
H24 H25 2.4100 . no
H24' H6" 2.5900 3_565 no
H24" C21 2.8400 . no
H24" H21' 2.1500 . no
H25 Zr 2.7800 . no
H25 C14 2.8300 . no
H25 C19 2.6600 . no
H25 H19" 2.1900 . no
H25 H24 2.4100 . no
H25' Zr 2.7800 . no
H25' C10 2.9700 . no
H25' C14 3.0000 . no
H25' C19 2.8800 . no
H25' H10' 2.2500 . no
H25' H19' 2.4100 . no
H25" Zr 2.7800 . no
H25" C1 2.7900 . no
H25" C6 2.6400 . no
H25" C23 3.0900 . no
H25" H6' 2.1400 . no
H25" H23 2.4700 . no

loop_
_geom_torsion_atom_site_label_1
_geom_torsion_atom_site_label_2
_geom_torsion_atom_site_label_3
_geom_torsion_atom_site_label_4
_geom_torsion
_geom_torsion_publ_flag
C1 Zr N C21 -140.6(2) no
C1 Zr N C23 35.45(17) no
C2 Zr N C21 -113.4(2) no
C2 Zr N C23 62.65(17) no
C3 Zr N C21 -87.2(2) no
C3 Zr N C23 88.86(17) no
C4 Zr N C21 -96.1(2) no
C4 Zr N C23 79.98(19) no
C5 Zr N C21 -137.77(19) no
C5 Zr N C23 38.3(2) no
C11 Zr N C21 17.1(2) no
C11 Zr N C23 -166.85(17) no
C12 Zr N C21 9.3(2) no
C12 Zr N C23 -174.66(15) no
C13 Zr N C21 44.1(3) no
C13 Zr N C23 -139.80(16) no
C14 Zr N C21 66.1(2) no
C14 Zr N C23 -117.83(16) no
C15 Zr N C21 48.4(2) no
C15 Zr N C23 -135.56(17) no
C25 Zr N C21 141.1(2) no
C25 Zr N C23 -42.88(17) no
N Zr C1 C2 60.76(18) no
N Zr C1 C5 175.83(14) no
N Zr C1 C6 -62.1(2) no
C2 Zr C1 C5 115.1(2) no
C2 Zr C1 C6 -122.9(3) no
C3 Zr C1 C2 -37.48(17) no
C3 Zr C1 C5 77.59(16) no
C3 Zr C1 C6 -160.4(3) no
C4 Zr C1 C2 -78.34(17) no
C4 Zr C1 C5 36.73(13) no
C4 Zr C1 C6 158.8(3) no
C5 Zr C1 C2 -115.1(2) no
C5 Zr C1 C6 122.1(3) no
C11 Zr C1 C2 -45.2(3) no
C11 Zr C1 C5 69.9(3) no
C11 Zr C1 C6 -168.07(19) no
C12 Zr C1 C2 -82.7(2) no
C12 Zr C1 C5 32.40(18) no
C12 Zr C1 C6 154.5(2) no
C13 Zr C1 C2 -123.39(17) no
C13 Zr C1 C5 -8.33(17) no
C13 Zr C1 C6 113.7(2) no
C14 Zr C1 C2 -162.66(16) no
C14 Zr C1 C5 -47.6(2) no
C14 Zr C1 C6 74.5(3) no
C25 Zr C1 C2 153.12(19) no
C25 Zr C1 C5 -91.81(16) no
C25 Zr C1 C6 30.2(2) no
N Zr C2 C1 -119.72(17) no
N Zr C2 C3 125.60(17) no
N Zr C2 C7 5.0(2) no
C1 Zr C2 C3 -114.7(3) no
C1 Zr C2 C7 124.7(3) no
C3 Zr C2 C1 114.7(3) no
C3 Zr C2 C7 -120.7(3) no
C4 Zr C2 C1 76.29(18) no
C4 Zr C2 C3 -38.39(16) no
C4 Zr C2 C7 -159.0(2) no
C5 Zr C2 C1 36.77(16) no
C5 Zr C2 C3 -77.90(18) no
C5 Zr C2 C7 161.5(2) no
C11 Zr C2 C1 158.63(15) no
C11 Zr C2 C3 44.0(2) no
C11 Zr C2 C7 -76.7(2) no
C12 Zr C2 C1 120.52(16) no
C12 Zr C2 C3 5.9(2) no
C12 Zr C2 C7 -114.8(2) no
C13 Zr C2 C1 83.72(19) no
C13 Zr C2 C3 -31.0(2) no
C13 Zr C2 C7 -151.60(19) no
C15 Zr C2 C1 -171.6(2) no
C15 Zr C2 C3 73.7(3) no
C15 Zr C2 C7 -47.0(3) no
C25 Zr C2 C1 -27.36(19) no
C25 Zr C2 C3 -142.04(17) no
C25 Zr C2 C7 97.3(2) no
N Zr C3 C2 -55.58(17) no
N Zr C3 C4 -167.68(13) no
N Zr C3 C8 66.8(2) no
C1 Zr C3 C2 36.53(16) no
C1 Zr C3 C4 -75.57(15) no
C1 Zr C3 C8 158.9(3) no
C2 Zr C3 C4 -112.1(2) no
C2 Zr C3 C8 122.4(3) no
C4 Zr C3 C2 112.1(2) no
C4 Zr C3 C8 -125.5(3) no
C5 Zr C3 C2 76.45(16) no
C5 Zr C3 C4 -35.64(13) no
C5 Zr C3 C8 -161.2(3) no
C11 Zr C3 C2 -146.61(16) no
C11 Zr C3 C4 101.30(14) no
C11 Zr C3 C8 -24.2(2) no
C12 Zr C3 C2 -175.04(17) no
C12 Zr C3 C4 72.87(14) no
C12 Zr C3 C8 -52.7(2) no
C13 Zr C3 C2 158.42(16) no
C13 Zr C3 C4 46.33(15) no
C13 Zr C3 C8 -79.2(2) no
C14 Zr C3 C2 165.34(15) no
C14 Zr C3 C4 53.24(19) no
C14 Zr C3 C8 -72.3(3) no
C15 Zr C3 C2 -147.03(16) no
C15 Zr C3 C4 100.87(17) no
C15 Zr C3 C8 -24.7(3) no
C25 Zr C3 C2 50.0(2) no
C25 Zr C3 C4 -62.11(18) no
C25 Zr C3 C8 172.4(2) no
N Zr C4 C3 16.58(18) no
N Zr C4 C5 -99.40(15) no
N Zr C4 C9 136.7(2) no
C1 Zr C4 C3 78.65(15) no
C1 Zr C4 C5 -37.32(13) no
C1 Zr C4 C9 -161.2(3) no
C2 Zr C4 C3 38.54(13) no
C2 Zr C4 C5 -77.44(14) no
C2 Zr C4 C9 158.7(3) no
C3 Zr C4 C5 -115.97(19) no
C3 Zr C4 C9 120.2(3) no
C5 Zr C4 C3 115.97(19) no
C5 Zr C4 C9 -123.9(3) no
C11 Zr C4 C3 -88.23(14) no
C11 Zr C4 C5 155.80(12) no
C11 Zr C4 C9 31.9(2) no
C12 Zr C4 C3 -104.58(14) no
C12 Zr C4 C5 139.45(13) no
C12 Zr C4 C9 15.6(2) no
C13 Zr C4 C3 -136.40(14) no
C13 Zr C4 C5 107.62(13) no
C13 Zr C4 C9 -16.3(2) no
C14 Zr C4 C3 -144.63(13) no
C14 Zr C4 C5 99.40(13) no
C14 Zr C4 C9 -24.5(3) no
C15 Zr C4 C3 -111.63(15) no
C15 Zr C4 C5 132.39(13) no
C15 Zr C4 C9 8.5(3) no
C25 Zr C4 C3 133.28(14) no
C25 Zr C4 C5 17.30(15) no
C25 Zr C4 C9 -106.6(2) no
N Zr C5 C1 -5.40(18) no
N Zr C5 C4 108.96(14) no
N Zr C5 C10 -127.52(19) no
C1 Zr C5 C4 114.36(19) no
C1 Zr C5 C10 -122.1(3) no
C2 Zr C5 C1 -36.63(14) no
C2 Zr C5 C4 77.73(14) no
C2 Zr C5 C10 -158.8(2) no
C3 Zr C5 C1 -77.51(15) no
C3 Zr C5 C4 36.85(13) no
C3 Zr C5 C10 160.4(2) no
C4 Zr C5 C1 -114.36(19) no
C4 Zr C5 C10 123.5(2) no
C11 Zr C5 C1 -148.11(13) no
C11 Zr C5 C4 -33.76(17) no
C11 Zr C5 C10 89.8(2) no
C12 Zr C5 C1 -155.89(14) no
C12 Zr C5 C4 -41.54(14) no
C12 Zr C5 C10 82.0(2) no
C13 Zr C5 C1 173.25(14) no
C13 Zr C5 C4 -72.39(13) no
C13 Zr C5 C10 51.1(2) no
C14 Zr C5 C1 149.18(13) no
C14 Zr C5 C4 -96.46(14) no
C14 Zr C5 C10 27.1(2) no
C15 Zr C5 C1 163.41(14) no
C15 Zr C5 C4 -82.23(18) no
C15 Zr C5 C10 41.3(3) no
C25 Zr C5 C1 82.07(15) no
C25 Zr C5 C4 -163.58(14) no
C25 Zr C5 C10 -40.1(2) no
N Zr C11 C12 -166.88(14) no
N Zr C11 C15 78.80(16) no
N Zr C11 C16 -47.6(2) no
C1 Zr C11 C12 -58.8(3) no
C1 Zr C11 C15 -173.1(2) no
C1 Zr C11 C16 60.5(3) no
C2 Zr C11 C12 -87.51(16) no
C2 Zr C11 C15 158.17(16) no
C2 Zr C11 C16 31.8(2) no
C3 Zr C11 C12 -65.12(15) no
C3 Zr C11 C15 -179.44(16) no
C3 Zr C11 C16 54.2(2) no
C4 Zr C11 C12 -31.98(14) no
C4 Zr C11 C15 -146.30(15) no
C4 Zr C11 C16 87.3(2) no
C5 Zr C11 C12 -14.46(18) no
C5 Zr C11 C15 -128.78(16) no
C5 Zr C11 C16 104.9(2) no
C12 Zr C11 C15 -114.3(2) no
C12 Zr C11 C16 119.3(3) no
C13 Zr C11 C12 36.97(13) no
C13 Zr C11 C15 -77.35(16) no
C13 Zr C11 C16 156.3(2) no
C14 Zr C11 C12 77.38(15) no
C14 Zr C11 C15 -36.94(16) no
C14 Zr C11 C16 -163.3(2) no
C15 Zr C11 C12 114.3(2) no
C15 Zr C11 C16 -126.4(3) no
C25 Zr C11 C12 99.45(16) no
C25 Zr C11 C15 -14.87(19) no
C25 Zr C11 C16 -141.2(2) no
N Zr C12 C11 15.00(16) no
N Zr C12 C13 130.01(13) no
N Zr C12 C17 -105.3(2) no
C1 Zr C12 C11 152.79(13) no
C1 Zr C12 C13 -92.21(15) no
C1 Zr C12 C17 32.5(3) no
C2 Zr C12 C11 115.40(14) no
C2 Zr C12 C13 -129.59(13) no
C2 Zr C12 C17 -4.9(3) no
C3 Zr C12 C11 118.51(14) no
C3 Zr C12 C13 -126.49(14) no
C3 Zr C12 C17 -1.8(2) no
C4 Zr C12 C11 149.35(14) no
C4 Zr C12 C13 -95.64(13) no
C4 Zr C12 C17 29.0(2) no
C5 Zr C12 C11 169.58(13) no
C5 Zr C12 C13 -75.42(13) no
C5 Zr C12 C17 49.3(2) no
C11 Zr C12 C13 115.01(19) no
C11 Zr C12 C17 -120.3(3) no
C13 Zr C12 C11 -115.01(19) no
C13 Zr C12 C17 124.7(3) no
C14 Zr C12 C11 -77.46(15) no
C14 Zr C12 C13 37.55(13) no
C14 Zr C12 C17 162.2(3) no
C15 Zr C12 C11 -37.18(13) no
C15 Zr C12 C13 77.83(14) no
C15 Zr C12 C17 -157.5(3) no
C25 Zr C12 C11 -102.26(15) no
C25 Zr C12 C13 12.74(16) no
C25 Zr C12 C17 137.4(2) no
N Zr C13 C12 -71.55(16) no
N Zr C13 C14 42.14(19) no
N Zr C13 C18 163.20(17) no
C1 Zr C13 C12 114.26(13) no
C1 Zr C13 C14 -132.06(14) no
C1 Zr C13 C18 -11.0(2) no
C2 Zr C13 C12 74.53(16) no
C2 Zr C13 C14 -171.79(14) no
C2 Zr C13 C18 -50.7(2) no
C3 Zr C13 C12 57.80(14) no
C3 Zr C13 C14 171.48(14) no
C3 Zr C13 C18 -67.5(2) no
C4 Zr C13 C12 80.42(13) no
C4 Zr C13 C14 -165.90(15) no
C4 Zr C13 C18 -44.84(19) no
C5 Zr C13 C12 109.91(13) no
C5 Zr C13 C14 -136.41(14) no
C5 Zr C13 C18 -15.3(2) no
C11 Zr C13 C12 -36.71(12) no
C11 Zr C13 C14 76.97(14) no
C11 Zr C13 C18 -162.0(2) no
C12 Zr C13 C14 113.68(19) no
C12 Zr C13 C18 -125.3(2) no
C14 Zr C13 C12 -113.68(19) no
C14 Zr C13 C18 121.1(3) no
C15 Zr C13 C12 -76.84(14) no
C15 Zr C13 C14 36.84(13) no
C15 Zr C13 C18 157.9(2) no
C25 Zr C13 C12 -169.36(14) no
C25 Zr C13 C14 -55.68(15) no
C25 Zr C13 C18 65.4(2) no
N Zr C14 C13 -149.89(14) no
N Zr C14 C15 -35.11(16) no
N Zr C14 C19 88.5(3) no
C1 Zr C14 C13 75.98(18) no
C1 Zr C14 C15 -169.24(15) no
C1 Zr C14 C19 -45.6(3) no
C3 Zr C14 C13 -12.5(2) no
C3 Zr C14 C15 102.26(19) no
C3 Zr C14 C19 -134.1(2) no
C4 Zr C14 C13 15.68(16) no
C4 Zr C14 C15 130.46(15) no
C4 Zr C14 C19 -105.9(2) no
C5 Zr C14 C13 50.39(15) no
C5 Zr C14 C15 165.17(14) no
C5 Zr C14 C19 -71.2(3) no
C11 Zr C14 C13 -77.83(14) no
C11 Zr C14 C15 36.95(14) no
C11 Zr C14 C19 160.6(3) no
C12 Zr C14 C13 -37.59(13) no
C12 Zr C14 C15 77.19(15) no
C12 Zr C14 C19 -159.2(3) no
C13 Zr C14 C15 114.8(2) no
C13 Zr C14 C19 -121.6(3) no
C15 Zr C14 C13 -114.8(2) no
C15 Zr C14 C19 123.6(3) no
C25 Zr C14 C13 121.04(16) no
C25 Zr C14 C15 -124.18(17) no
C25 Zr C14 C19 -0.6(2) no
N Zr C15 C11 -98.55(15) no
N Zr C15 C14 146.71(16) no
N Zr C15 C20 27.1(2) no
C2 Zr C15 C11 -46.5(3) no
C2 Zr C15 C14 -161.3(2) no
C2 Zr C15 C20 79.1(3) no
C3 Zr C15 C11 0.8(2) no
C3 Zr C15 C14 -113.96(17) no
C3 Zr C15 C20 126.4(2) no
C4 Zr C15 C11 45.98(19) no
C4 Zr C15 C14 -68.77(17) no
C4 Zr C15 C20 171.62(17) no
C5 Zr C15 C11 90.05(19) no
C5 Zr C15 C14 -24.7(2) no
C5 Zr C15 C20 -144.31(19) no
C11 Zr C15 C14 -114.8(2) no
C11 Zr C15 C20 125.6(3) no
C12 Zr C15 C11 37.17(13) no
C12 Zr C15 C14 -77.58(16) no
C12 Zr C15 C20 162.8(2) no
C13 Zr C15 C11 77.68(16) no
C13 Zr C15 C14 -37.07(15) no
C13 Zr C15 C20 -156.7(2) no
C14 Zr C15 C11 114.8(2) no
C14 Zr C15 C20 -119.6(3) no
C25 Zr C15 C11 167.70(16) no
C25 Zr C15 C14 52.95(16) no
C25 Zr C15 C20 -66.7(2) no
Zr N C21 C22 90.7(3) no
C23 N C21 C22 -85.6(3) no
Zr N C23 C24 105.6(2) no
C21 N C23 C24 -77.5(3) no
Zr C1 C2 C3 65.11(16) no
Zr C1 C2 C7 -124.6(3) no
C5 C1 C2 Zr -66.64(16) no
C5 C1 C2 C3 -1.5(3) no
C5 C1 C2 C7 168.8(2) no
C6 C1 C2 Zr 125.2(3) no
C6 C1 C2 C3 -169.7(2) no
C6 C1 C2 C7 0.6(4) no
Zr C1 C5 C4 -67.49(15) no
Zr C1 C5 C10 121.3(2) no
C2 C1 C5 Zr 65.85(16) no
C2 C1 C5 C4 -1.6(3) no
C2 C1 C5 C10 -172.8(2) no
C6 C1 C5 Zr -125.8(2) no
C6 C1 C5 C4 166.8(2) no
C6 C1 C5 C10 -4.4(4) no
Zr C2 C3 C4 71.61(16) no
Zr C2 C3 C8 -118.0(2) no
C1 C2 C3 Zr -67.55(16) no
C1 C2 C3 C4 4.1(3) no
C1 C2 C3 C8 174.5(2) no
C7 C2 C3 Zr 122.0(2) no
C7 C2 C3 C4 -166.4(2) no
C7 C2 C3 C8 4.0(4) no
Zr C3 C4 C5 65.58(16) no
Zr C3 C4 C9 -129.0(2) no
C2 C3 C4 Zr -70.67(17) no
C2 C3 C4 C5 -5.1(3) no
C2 C3 C4 C9 160.4(2) no
C8 C3 C4 Zr 119.2(2) no
C8 C3 C4 C5 -175.3(2) no
C8 C3 C4 C9 -9.8(4) no
Zr C4 C5 C1 67.24(15) no
Zr C4 C5 C10 -121.7(2) no
C3 C4 C5 Zr -63.09(16) no
C3 C4 C5 C1 4.2(3) no
C3 C4 C5 C10 175.2(2) no
C9 C4 C5 Zr 131.5(2) no
C9 C4 C5 C1 -161.3(2) no
C9 C4 C5 C10 9.8(4) no
Zr C11 C12 C13 -66.15(15) no
Zr C11 C12 C17 130.9(2) no
C15 C11 C12 Zr 66.98(15) no
C15 C11 C12 C13 0.8(2) no
C15 C11 C12 C17 -162.1(2) no
C16 C11 C12 Zr -125.6(2) no
C16 C11 C12 C13 168.2(2) no
C16 C11 C12 C17 5.3(3) no
Zr C11 C15 C14 66.18(15) no
Zr C11 C15 C20 -120.7(3) no
C12 C11 C15 Zr -66.77(15) no
C12 C11 C15 C14 -0.6(3) no
C12 C11 C15 C20 172.6(2) no
C16 C11 C15 Zr 126.7(2) no
C16 C11 C15 C14 -167.1(2) no
C16 C11 C15 C20 6.1(4) no
Zr C12 C13 C14 -67.65(15) no
Zr C12 C13 C18 119.4(2) no
C11 C12 C13 Zr 66.89(15) no
C11 C12 C13 C14 -0.8(2) no
C11 C12 C13 C18 -173.7(2) no
C17 C12 C13 Zr -131.1(2) no
C17 C12 C13 C14 161.3(2) no
C17 C12 C13 C18 -11.6(4) no
Zr C13 C14 C15 -67.56(16) no
Zr C13 C14 C19 125.1(2) no
C12 C13 C14 Zr 67.94(15) no
C12 C13 C14 C15 0.4(3) no
C12 C13 C14 C19 -166.9(2) no
C18 C13 C14 Zr -118.9(2) no
C18 C13 C14 C15 173.6(2) no
C18 C13 C14 C19 6.3(4) no
Zr C14 C15 C11 -66.70(15) no
Zr C14 C15 C20 119.8(2) no
C13 C14 C15 Zr 66.83(16) no
C13 C14 C15 C11 0.1(3) no
C13 C14 C15 C20 -173.4(2) no
C19 C14 C15 Zr -126.0(2) no
C19 C14 C15 C11 167.3(2) no
C19 C14 C15 C20 -6.2(4) no
